data_9003381
loop_
_publ_author_name
'Armbruster, T.'
'Dobelin, N.'
'Peretti, A.'
'Gunther, D.'
'Reusser, E.'
'Grobety, B.'

_publ_section_title
;
 The crystal structure of painite CaZrB[Al9O18] revisited
;
_journal_name_full 'American Mineralogist'
_journal_page_first 610
_journal_page_last 613
_journal_volume 89
_journal_year 2004
_chemical_compound_source Mogok
_chemical_formula_sum 'Al8.82 B Ca0.77 Cr0.03 Hf0.01 Na0.19 O18 Ti0.18 V0.01 Zr0.94'
_chemical_name_mineral Painite
_space_group_IT_number 176
_symmetry_space_group_name_Hall '-P 6c'
_symmetry_space_group_name_H-M 'P 63/m'
_cell_angle_alpha 90
_cell_angle_beta 90
_cell_angle_gamma 120
_cell_length_a 8.724
_cell_length_b 8.724
_cell_length_c 8.464
_cell_formula_units_Z 2
_cell_volume 557.876
_database_code_amcsd 0003470
_exptl_crystal_density_diffrn 3.990
_cod_original_formula_sum 'Ca.77 Na.19 Zr.94 Hf.01 V.01 Cr.03 B (Al8.82 Ti.18) O18'
_cod_database_code 9003381

loop_
_space_group_symop_operation_xyz
x,y,z
-x+y,-x,1/2-z
x-y,x,1/2+z
y,-x+y,-z
-y,x-y,z
x,y,1/2-z
-x,-y,1/2+z
x-y,x,-z
-x+y,-x,z
-y,x-y,1/2-z
y,-x+y,1/2+z
-x,-y,-z

loop_
_atom_site_aniso_label
_atom_site_aniso_U_11
_atom_site_aniso_U_22
_atom_site_aniso_U_33
_atom_site_aniso_U_12
_atom_site_aniso_U_13
_atom_site_aniso_U_23
Ca 0.00590 0.00590 0.03180 0.00295 0.00000 0.00000
Na 0.00590 0.00590 0.03180 0.00295 0.00000 0.00000
Zr 0.00342 0.00342 0.00368 0.00171 0.00000 0.00000
Hf 0.00342 0.00342 0.00368 0.00171 0.00000 0.00000
V 0.00342 0.00342 0.00368 0.00171 0.00000 0.00000
Cr 0.00342 0.00342 0.00368 0.00171 0.00000 0.00000
B 0.00480 0.00480 0.00610 0.00240 0.00000 0.00000
Al1 0.00351 0.00449 0.00386 0.00194 0.00000 0.00045
Ti1 0.00351 0.00449 0.00386 0.00194 0.00000 0.00045
Al2 0.00400 0.00418 0.00420 0.00151 0.00000 0.00000
Ti2 0.00400 0.00418 0.00420 0.00151 0.00000 0.00000
O1 0.00490 0.00460 0.00500 0.00230 0.00050 0.00020
O2 0.00470 0.00470 0.00500 0.00160 -0.00020 0.00000
O3 0.00550 0.00900 0.00480 0.00460 0.00000 0.00000
O4 0.00500 0.00390 0.00770 0.00190 0.00000 0.00000

loop_
_atom_site_label
_atom_site_fract_x
_atom_site_fract_y
_atom_site_fract_z
_atom_site_occupancy
_atom_site_U_iso_or_equiv
Ca 0.00000 0.00000 0.00000 0.77000 0.01454
Na 0.00000 0.00000 0.00000 0.19000 0.01454
Zr 0.66667 0.33333 0.25000 0.94000 0.00351
Hf 0.66667 0.33333 0.25000 0.01000 0.00351
V 0.66667 0.33333 0.25000 0.01000 0.00351
Cr 0.66667 0.33333 0.25000 0.03000 0.00351
B 0.33333 -0.33333 0.25000 1.00000 0.00519
Al1 0.34290 0.36082 0.07794 0.98000 0.00398
Ti1 0.34290 0.36082 0.07794 0.02000 0.00398
Al2 0.33656 0.00426 0.25000 0.98000 0.00436
Ti2 0.33656 0.00426 0.25000 0.02000 0.00436
O1 0.88145 0.40477 0.09293 1.00000 0.00483
O2 0.19303 -0.10735 0.08217 1.00000 0.00513
O3 -0.11034 -0.32921 0.25000 1.00000 0.00600
O4 0.44764 -0.15362 0.25000 1.00000 0.00572

loop_
_cod_related_entry_id
_cod_related_entry_database
_cod_related_entry_code
1 AMCSD 0003470
